data_1574768
loop_
_publ_author_name
'Nyapola, Carren'
'Juma, David O.'
'Zamisa, Sizwe J.'
'Njogu, Eric M.'
'Omondi, Bernard'

_publ_section_title
;
 2-Amino-4-ferrocenyl-5-oxo-5,6,7,8-tetrahydro-4H-chromene-3-carbonitrile
 monohydrate
;
_journal_coeditor_code ZL4082
_journal_issue 5
_journal_name_full IUCrData
_journal_page_first x250468
_journal_paper_doi 10.1107/S2414314625004687
_journal_volume 10
_journal_year 2025
_chemical_formula_iupac '[Fe (C5 H5) (C15 H13 N2 O2)], H2 O'
_chemical_formula_moiety 'C20 H18 Fe N2 O2, H2 O'
_chemical_formula_sum 'C20 H20 Fe N2 O3'
_chemical_formula_weight 392.23
_chemical_name_systematic
;
2-Amino-4-ferrocenyl-5-oxo-5,6,7,8-tetrahydro-4<i>H</i>-chromene-3-carbonitrile
monohydrate
;
_space_group_crystal_system triclinic
_space_group_IT_number 2
_space_group_name_Hall '-P 1'
_space_group_name_H-M_alt 'P -1'
_atom_sites_solution_hydrogens mixed
_audit_creation_method
;
Olex2 1.5
(compiled 2025.03.04 svn.red2d20d0 for OlexSys, GUI svn.r7188)
;
_cell_angle_alpha 65.358(3)
_cell_angle_beta 66.714(2)
_cell_angle_gamma 81.236(2)
_cell_formula_units_Z 2
_cell_length_a 9.2440(4)
_cell_length_b 10.3415(4)
_cell_length_c 11.0093(5)
_cell_measurement_reflns_used 6839
_cell_measurement_temperature 296.15
_cell_measurement_theta_max 28.01
_cell_measurement_theta_min 2.40
_cell_volume 878.59(7)
_computing_cell_refinement
;
SAINT V7.68A (Bruker, 2009)
;
_computing_data_collection
;
APEX2 (Bruker, 2009)
;
_computing_data_reduction
;
SAINT V7.68A (Bruker, 2009)
;
_computing_molecular_graphics
;
Olex2 1.5 (Dolomanov <i>et al.</i>,  2009)
;
_computing_publication_material
;
Olex2 1.5 (Dolomanov <i>et al.</i>,  2009)
;
_computing_structure_refinement
;
<i>SHELXL2019/3</i> (Sheldrick, 2015b)
;
_computing_structure_solution '<i>SHELXT2018/2</i> (Sheldrick, 2015a)'
_diffrn_ambient_temperature 296.15
_diffrn_detector 'Bruker APEX2 area detector'
_diffrn_detector_area_resol_mean 7.9
_diffrn_measured_fraction_theta_full 0.997
_diffrn_measured_fraction_theta_max 0.986
_diffrn_measurement_device 'three-circle diffractometer'
_diffrn_measurement_device_type 'Bruker APEXII CCD'
_diffrn_measurement_method '\f and \w scans'
_diffrn_radiation_monochromator graphite
_diffrn_radiation_probe x-ray
_diffrn_radiation_type MoK\a
_diffrn_radiation_wavelength 0.71073
_diffrn_reflns_av_R_equivalents 0.0474
_diffrn_reflns_av_unetI/netI 0.0439
_diffrn_reflns_limit_h_max 11
_diffrn_reflns_limit_h_min -11
_diffrn_reflns_limit_k_max 11
_diffrn_reflns_limit_k_min -13
_diffrn_reflns_limit_l_max 14
_diffrn_reflns_limit_l_min -14
_diffrn_reflns_number 11443
_diffrn_reflns_theta_full 25.242
_diffrn_reflns_theta_max 27.099
_diffrn_reflns_theta_min 2.167
_diffrn_source 'microfocus sealed X-ray tube'
_diffrn_standards_number 0
_exptl_absorpt_coefficient_mu 0.881
_exptl_absorpt_correction_T_max 0.7457
_exptl_absorpt_correction_T_min 0.4556
_exptl_absorpt_correction_type multi-scan
_exptl_absorpt_process_details
;
(SADABS; Krause et al., 2015)
;
_exptl_crystal_colour orange
_exptl_crystal_density_diffrn 1.483
_exptl_crystal_description plate
_exptl_crystal_F_000 408
_exptl_crystal_size_max 0.22
_exptl_crystal_size_mid 0.14
_exptl_crystal_size_min 0.11
_refine_diff_density_max 0.605
_refine_diff_density_min -0.211
_refine_ls_extinction_method none
_refine_ls_goodness_of_fit_ref 1.055
_refine_ls_hydrogen_treatment mixed
_refine_ls_matrix_type full
_refine_ls_number_parameters 293
_refine_ls_number_reflns 3810
_refine_ls_number_restraints 244
_refine_ls_restrained_S_all 1.045
_refine_ls_R_factor_all 0.0472
_refine_ls_R_factor_gt 0.0390
_refine_ls_shift/su_max 0.001
_refine_ls_shift/su_mean 0.000
_refine_ls_structure_factor_coef Fsqd
_refine_ls_weighting_details 'w=1/[\s^2^(Fo^2^)+(0.0562P)^2^+0.1516P] where P=(Fo^2^+2Fc^2^)/3'
_refine_ls_weighting_scheme calc
_refine_ls_wR_factor_gt 0.0989
_refine_ls_wR_factor_ref 0.1051
_reflns_number_gt 3248
_reflns_number_total 3810
_reflns_threshold_expression 'I > 2\s(I)'
_cod_data_source_file zl4082.cif
_cod_data_source_block I
_cod_database_code 1574768
_shelx_space_group_comment
;
The symmetry employed for this shelxl refinement is uniquely defined
by the following loop, which should always be used as a source of
symmetry information in preference to the above space-group names.
They are only intended as comments.
;
_shelx_estimated_absorpt_t_min 0.830
_shelx_estimated_absorpt_t_max 0.909

loop_
_space_group_symop_operation_xyz
'x, y, z'
'-x, -y, -z'

loop_
_atom_site_type_symbol
_atom_site_label
_atom_site_fract_x
_atom_site_fract_y
_atom_site_fract_z
_atom_site_U_iso_or_equiv
_atom_site_adp_type
_atom_site_calc_flag
_atom_site_occupancy
_atom_site_disorder_assembly
_atom_site_disorder_group
Fe Fe1 0.58891(3) 0.41552(3) 0.75251(3) 0.03599(12) Uani d 1 . .
O O2 0.74860(18) 0.98235(15) 0.59337(16) 0.0436(3) Uani d 1 . .
O O1 0.82245(19) 0.74235(17) 0.29140(17) 0.0501(4) Uani d 1 . .
O O3 0.9227(3) 0.7383(2) 0.0134(2) 0.0618(5) Uani d 1 . .
H H3C 0.894(4) 0.745(4) 0.093(2) 0.093 Uiso d 1 . .
H H3D 0.957(4) 0.6563(18) 0.025(4) 0.093 Uiso d 1 . .
N N1 0.8318(3) 0.9127(2) 0.7752(2) 0.0525(5) Uani d 1 . .
H H1A 0.855(3) 0.850(2) 0.846(2) 0.063 Uiso d 1 . .
H H1B 0.815(3) 1.0006(13) 0.763(3) 0.063 Uiso d 1 . .
C C1 0.7747(2) 0.8501(2) 0.4537(2) 0.0336(4) Uani d 1 . .
C C11 0.6289(2) 0.63133(19) 0.6557(2) 0.0322(4) Uani d 1 . .
C C8 0.8416(2) 0.7457(2) 0.6690(2) 0.0344(4) Uani d 1 . .
N N2 0.9740(3) 0.5523(2) 0.8274(2) 0.0586(5) Uani d 1 . .
C C9 0.7864(2) 0.71153(19) 0.5728(2) 0.0318(4) Uani d 1 . .
H H9 0.865531 0.652433 0.530185 0.038 Uiso calc 1 . .
C C7 0.8102(2) 0.8726(2) 0.6821(2) 0.0371(4) Uani d 1 . .
C C6 0.7517(2) 0.9735(2) 0.4709(2) 0.0363(4) Uani d 1 . .
C C10 0.9149(2) 0.6389(2) 0.7575(2) 0.0393(4) Uani d 1 . .
C C2 0.7964(2) 0.8522(2) 0.3127(2) 0.0377(4) Uani d 1 . .
C C12 0.5419(2) 0.5887(2) 0.5956(2) 0.0379(4) Uani d 1 . .
H H12 0.573472 0.602015 0.499779 0.046 Uiso calc 1 . .
C C15 0.5366(2) 0.5903(2) 0.8046(2) 0.0388(4) Uani d 1 . .
H H15 0.563734 0.605322 0.870646 0.047 Uiso calc 1 . .
C C5 0.7248(3) 1.1141(2) 0.3676(3) 0.0494(5) Uani d 1 . .
H H5A 0.819417 1.172602 0.320217 0.059 Uiso calc 1 . .
H H5B 0.640441 1.161958 0.419066 0.059 Uiso calc 1 . .
C C14 0.3966(2) 0.5228(2) 0.8357(2) 0.0440(5) Uani d 1 . .
H H14 0.316893 0.485254 0.925717 0.053 Uiso calc 1 . .
C C13 0.3984(2) 0.5222(2) 0.7081(2) 0.0428(5) Uani d 1 . .
H H13 0.319911 0.484974 0.698423 0.051 Uiso calc 1 . .
C C3 0.7901(3) 0.9940(3) 0.1965(2) 0.0522(6) Uani d 1 . .
H H3A 0.754288 0.979939 0.131011 0.063 Uiso calc 1 . .
H H3B 0.895323 1.035390 0.142229 0.063 Uiso calc 1 . .
C C4 0.6816(3) 1.0967(3) 0.2555(3) 0.0583(6) Uani d 1 . .
H H4A 0.573777 1.061783 0.298500 0.070 Uiso calc 1 . .
H H4B 0.688090 1.188496 0.177336 0.070 Uiso calc 1 . .
C C16 0.5873(12) 0.2176(11) 0.9122(10) 0.0564(19) Uani d 0.515(18) A 1
H H16 0.518052 0.184267 1.007619 0.068 Uiso calc 0.515(18) A 1
C C17 0.7345(12) 0.2865(13) 0.8579(11) 0.0566(17) Uani d 0.515(18) A 1
H H17 0.778068 0.308042 0.910446 0.068 Uiso calc 0.515(18) A 1
C C18 0.8026(16) 0.316(2) 0.7094(13) 0.063(3) Uani d 0.515(18) A 1
H H18 0.900606 0.359344 0.647959 0.076 Uiso calc 0.515(18) A 1
C C19 0.7011(16) 0.2712(12) 0.6684(11) 0.0587(19) Uani d 0.515(18) A 1
H H19 0.718788 0.279958 0.576079 0.070 Uiso calc 0.515(18) A 1
C C20 0.5634(12) 0.2083(9) 0.7957(16) 0.0575(18) Uani d 0.515(18) A 1
H H20 0.475980 0.169245 0.800742 0.069 Uiso calc 0.515(18) A 1
C C16A 0.6964(16) 0.2675(15) 0.8739(11) 0.060(2) Uani d 0.485(18) A 2
H H16A 0.709339 0.270338 0.952386 0.072 Uiso calc 0.485(18) A 2
C C17A 0.8021(17) 0.325(2) 0.7307(14) 0.0545(18) Uani d 0.485(18) A 2
H H17A 0.895999 0.372651 0.697940 0.065 Uiso calc 0.485(18) A 2
C C18A 0.7412(13) 0.2961(13) 0.6448(11) 0.0548(19) Uani d 0.485(18) A 2
H H18A 0.789077 0.320784 0.546114 0.066 Uiso calc 0.485(18) A 2
C C19A 0.5953(12) 0.2240(10) 0.7346(16) 0.0526(16) Uani d 0.485(18) A 2
H H19A 0.529415 0.194251 0.705255 0.063 Uiso calc 0.485(18) A 2
C C20A 0.5664(13) 0.2048(11) 0.8792(13) 0.065(3) Uani d 0.485(18) A 2
H H20A 0.479224 0.159873 0.960754 0.079 Uiso calc 0.485(18) A 2

loop_
_atom_site_aniso_label
_atom_site_aniso_U_11
_atom_site_aniso_U_22
_atom_site_aniso_U_33
_atom_site_aniso_U_12
_atom_site_aniso_U_13
_atom_site_aniso_U_23
Fe1 0.04054(18) 0.02748(17) 0.0401(2) 0.00073(11) -0.01778(13) -0.01079(13)
O2 0.0592(9) 0.0333(7) 0.0486(9) 0.0113(6) -0.0298(7) -0.0200(7)
O1 0.0649(10) 0.0500(9) 0.0412(9) 0.0029(7) -0.0219(8) -0.0219(7)
O3 0.0961(14) 0.0488(10) 0.0463(10) 0.0071(9) -0.0346(10) -0.0183(9)
N1 0.0752(13) 0.0449(11) 0.0582(13) 0.0106(10) -0.0415(11) -0.0269(10)
C1 0.0327(9) 0.0323(10) 0.0345(10) -0.0002(7) -0.0145(8) -0.0097(8)
C11 0.0360(9) 0.0273(9) 0.0350(10) 0.0038(7) -0.0168(8) -0.0115(8)
C8 0.0346(9) 0.0322(10) 0.0386(11) 0.0012(7) -0.0176(8) -0.0124(8)
N2 0.0692(13) 0.0527(12) 0.0652(14) 0.0163(10) -0.0432(12) -0.0214(11)
C9 0.0355(9) 0.0271(9) 0.0341(10) 0.0020(7) -0.0142(8) -0.0123(8)
C7 0.0385(10) 0.0359(10) 0.0405(11) 0.0009(8) -0.0188(9) -0.0145(9)
C6 0.0364(10) 0.0345(10) 0.0372(11) 0.0019(8) -0.0158(8) -0.0117(9)
C10 0.0402(10) 0.0394(11) 0.0437(12) 0.0015(8) -0.0192(9) -0.0180(9)
C2 0.0357(10) 0.0404(11) 0.0361(11) -0.0020(8) -0.0145(8) -0.0123(9)
C12 0.0436(11) 0.0345(10) 0.0406(11) 0.0020(8) -0.0223(9) -0.0133(9)
C15 0.0445(11) 0.0368(11) 0.0385(11) 0.0011(8) -0.0145(9) -0.0189(9)
C5 0.0621(14) 0.0311(11) 0.0523(14) 0.0066(9) -0.0264(11) -0.0110(10)
C14 0.0380(11) 0.0407(11) 0.0470(13) -0.0012(8) -0.0079(9) -0.0180(10)
C13 0.0399(11) 0.0357(11) 0.0557(13) 0.0004(8) -0.0241(10) -0.0144(10)
C3 0.0651(15) 0.0489(13) 0.0381(12) -0.0041(11) -0.0230(11) -0.0077(10)
C4 0.0714(16) 0.0488(14) 0.0525(15) 0.0096(12) -0.0359(13) -0.0084(12)
C16 0.071(3) 0.032(3) 0.061(3) -0.003(2) -0.034(3) -0.004(2)
C17 0.051(3) 0.036(3) 0.073(3) 0.000(2) -0.036(3) 0.000(3)
C18 0.056(3) 0.046(3) 0.073(4) 0.021(3) -0.020(3) -0.019(3)
C19 0.072(4) 0.034(3) 0.071(3) 0.008(3) -0.025(3) -0.026(3)
C20 0.074(3) 0.031(2) 0.072(4) -0.002(2) -0.035(3) -0.016(3)
C16A 0.068(4) 0.046(4) 0.060(3) 0.008(3) -0.036(3) -0.006(3)
C17A 0.057(3) 0.039(3) 0.073(4) 0.011(3) -0.031(3) -0.024(3)
C18A 0.057(4) 0.036(3) 0.070(3) 0.006(3) -0.017(3) -0.027(3)
C19A 0.067(4) 0.028(3) 0.068(4) 0.004(2) -0.028(3) -0.023(3)
C20A 0.075(4) 0.032(3) 0.067(4) -0.002(3) -0.023(4) 0.000(3)

loop_
_atom_type_symbol
_atom_type_description
_atom_type_scat_dispersion_real
_atom_type_scat_dispersion_imag
_atom_type_scat_source
C C 0.0033 0.0016 'International Tables Vol C Tables 4.2.6.8 and 6.1.1.4'
H H 0.0000 0.0000 'International Tables Vol C Tables 4.2.6.8 and 6.1.1.4'
Fe Fe 0.3463 0.8444 'International Tables Vol C Tables 4.2.6.8 and 6.1.1.4'
N N 0.0061 0.0033 'International Tables Vol C Tables 4.2.6.8 and 6.1.1.4'
O O 0.0106 0.0060 'International Tables Vol C Tables 4.2.6.8 and 6.1.1.4'

loop_
_geom_angle_atom_site_label_1
_geom_angle_atom_site_label_2
_geom_angle_atom_site_label_3
_geom_angle_site_symmetry_1
_geom_angle_site_symmetry_3
_geom_angle
_geom_angle_publ_flag
C11 Fe1 C15 . . 40.53(8) ?
C11 Fe1 C18 . . 108.4(4) ?
C11 Fe1 C19A . . 149.3(4) ?
C12 Fe1 C11 . . 40.99(7) ?
C12 Fe1 C15 . . 68.07(8) ?
C12 Fe1 C14 . . 68.04(9) ?
C12 Fe1 C13 . . 40.85(8) ?
C12 Fe1 C18 . . 120.9(4) ?
C12 Fe1 C19A . . 115.5(4) ?
C15 Fe1 C18 . . 126.8(4) ?
C15 Fe1 C19A . . 167.7(4) ?
C14 Fe1 C11 . . 68.43(8) ?
C14 Fe1 C15 . . 40.43(8) ?
C14 Fe1 C13 . . 40.03(9) ?
C14 Fe1 C18 . . 163.5(4) ?
C14 Fe1 C19A . . 128.5(3) ?
C13 Fe1 C11 . . 68.80(8) ?
C13 Fe1 C15 . . 67.83(8) ?
C13 Fe1 C18 . . 155.4(4) ?
C13 Fe1 C19A . . 106.7(3) ?
C19 Fe1 C11 . . 126.5(3) ?
C19 Fe1 C12 . . 108.5(3) ?
C19 Fe1 C15 . . 163.6(4) ?
C19 Fe1 C14 . . 154.8(4) ?
C19 Fe1 C13 . . 120.8(3) ?
C19 Fe1 C18 . . 40.0(3) ?
C19 Fe1 C20 . . 41.9(3) ?
C20 Fe1 C11 . . 165.3(4) ?
C20 Fe1 C12 . . 127.3(3) ?
C20 Fe1 C15 . . 152.9(4) ?
C20 Fe1 C14 . . 118.9(3) ?
C20 Fe1 C13 . . 107.9(2) ?
C20 Fe1 C18 . . 68.3(5) ?
C16A Fe1 C11 . . 127.9(4) ?
C16A Fe1 C12 . . 163.9(4) ?
C16A Fe1 C15 . . 111.2(4) ?
C16A Fe1 C14 . . 122.6(3) ?
C16A Fe1 C13 . . 154.9(4) ?
C16A Fe1 C17A . . 40.9(4) ?
C16A Fe1 C19A . . 68.8(4) ?
C16A Fe1 C20A . . 41.3(3) ?
C17A Fe1 C11 . . 106.4(4) ?
C17A Fe1 C12 . . 124.5(4) ?
C17A Fe1 C15 . . 120.3(4) ?
C17A Fe1 C14 . . 155.7(4) ?
C17A Fe1 C13 . . 162.3(4) ?
C17A Fe1 C19A . . 68.3(5) ?
C17A Fe1 C20A . . 69.1(5) ?
C20A Fe1 C11 . . 167.6(5) ?
C20A Fe1 C12 . . 151.1(5) ?
C20A Fe1 C15 . . 130.8(4) ?
C20A Fe1 C14 . . 110.6(3) ?
C20A Fe1 C13 . . 119.0(4) ?
C20A Fe1 C19A . . 41.1(3) ?
C7 O2 C6 . . 118.44(15) ?
H3C O3 H3D . . 107(3) ?
H1A N1 H1B . . 124(3) ?
C7 N1 H1A . . 119.5(18) ?
C7 N1 H1B . . 116.5(18) ?
C6 C1 C9 . . 121.33(18) ?
C6 C1 C2 . . 118.66(18) ?
C2 C1 C9 . . 119.94(17) ?
C9 C11 Fe1 . . 128.27(12) ?
C12 C11 Fe1 . . 69.01(11) ?
C12 C11 C9 . . 126.04(17) ?
C15 C11 Fe1 . . 69.74(11) ?
C15 C11 C9 . . 127.20(17) ?
C15 C11 C12 . . 106.71(17) ?
C7 C8 C9 . . 121.12(17) ?
C7 C8 C10 . . 118.85(18) ?
C10 C8 C9 . . 119.78(16) ?
C1 C9 C11 . . 110.74(14) ?
C1 C9 C8 . . 107.86(15) ?
C1 C9 H9 . . 108.7 ?
C11 C9 H9 . . 108.7 ?
C8 C9 C11 . . 112.10(16) ?
C8 C9 H9 . . 108.7 ?
N1 C7 O2 . . 110.17(17) ?
N1 C7 C8 . . 128.57(19) ?
C8 C7 O2 . . 121.25(17) ?
O2 C6 C5 . . 111.49(17) ?
C1 C6 O2 . . 121.98(18) ?
C1 C6 C5 . . 126.52(19) ?
N2 C10 C8 . . 179.2(2) ?
O1 C2 C1 . . 120.63(18) ?
O1 C2 C3 . . 121.81(19) ?
C1 C2 C3 . . 117.53(18) ?
Fe1 C12 H12 . . 125.8 ?
C11 C12 Fe1 . . 70.00(11) ?
C11 C12 H12 . . 125.9 ?
C13 C12 Fe1 . . 69.96(12) ?
C13 C12 C11 . . 108.27(18) ?
C13 C12 H12 . . 125.9 ?
Fe1 C15 H15 . . 126.6 ?
C11 C15 Fe1 . . 69.73(11) ?
C11 C15 H15 . . 125.7 ?
C14 C15 Fe1 . . 69.60(12) ?
C14 C15 C11 . . 108.63(18) ?
C14 C15 H15 . . 125.7 ?
C6 C5 H5A . . 109.5 ?
C6 C5 H5B . . 109.5 ?
C6 C5 C4 . . 110.68(19) ?
H5A C5 H5B . . 108.1 ?
C4 C5 H5A . . 109.5 ?
C4 C5 H5B . . 109.5 ?
Fe1 C14 H14 . . 125.8 ?
C15 C14 Fe1 . . 69.98(11) ?
C15 C14 H14 . . 125.7 ?
C13 C14 Fe1 . . 70.07(12) ?
C13 C14 C15 . . 108.56(19) ?
C13 C14 H14 . . 125.7 ?
Fe1 C13 H13 . . 126.4 ?
C12 C13 Fe1 . . 69.19(11) ?
C12 C13 H13 . . 126.1 ?
C14 C13 Fe1 . . 69.90(12) ?
C14 C13 C12 . . 107.83(18) ?
C14 C13 H13 . . 126.1 ?
C2 C3 H3A . . 109.1 ?
C2 C3 H3B . . 109.1 ?
C2 C3 C4 . . 112.59(19) ?
H3A C3 H3B . . 107.8 ?
C4 C3 H3A . . 109.1 ?
C4 C3 H3B . . 109.1 ?
C5 C4 H4A . . 109.4 ?
C5 C4 H4B . . 109.4 ?
C3 C4 C5 . . 111.34(19) ?
C3 C4 H4A . . 109.4 ?
C3 C4 H4B . . 109.4 ?
H4A C4 H4B . . 108.0 ?
Fe1 C16 H16 . . 127.2 ?
C17 C16 Fe1 . . 70.6(6) ?
C17 C16 H16 . . 125.8 ?
C17 C16 C20 . . 108.4(8) ?
C20 C16 Fe1 . . 67.9(5) ?
C20 C16 H16 . . 125.8 ?
Fe1 C17 H17 . . 126.7 ?
C16 C17 Fe1 . . 69.4(6) ?
C16 C17 H17 . . 126.4 ?
C18 C17 Fe1 . . 69.1(9) ?
C18 C17 C16 . . 107.3(9) ?
C18 C17 H17 . . 126.4 ?
Fe1 C18 H18 . . 126.9 ?
C17 C18 Fe1 . . 71.1(8) ?
C17 C18 H18 . . 125.0 ?
C19 C18 Fe1 . . 68.6(8) ?
C19 C18 C17 . . 109.9(9) ?
C19 C18 H18 . . 125.0 ?
Fe1 C19 H19 . . 124.8 ?
C18 C19 Fe1 . . 71.4(9) ?
C18 C19 H19 . . 126.3 ?
C18 C19 C20 . . 107.5(8) ?
C20 C19 Fe1 . . 69.1(5) ?
C20 C19 H19 . . 126.3 ?
Fe1 C20 H20 . . 124.8 ?
C16 C20 Fe1 . . 71.2(5) ?
C16 C20 C19 . . 106.9(7) ?
C16 C20 H20 . . 126.6 ?
C19 C20 Fe1 . . 69.0(5) ?
C19 C20 H20 . . 126.6 ?
Fe1 C16A H16A . . 125.2 ?
C17A C16A Fe1 . . 70.3(9) ?
C17A C16A H16A . . 125.6 ?
C17A C16A C20A . . 108.7(9) ?
C20A C16A Fe1 . . 70.4(6) ?
C20A C16A H16A . . 125.6 ?
Fe1 C17A H17A . . 125.2 ?
C16A C17A Fe1 . . 68.8(8) ?
C16A C17A H17A . . 125.9 ?
C16A C17A C18A . . 108.2(9) ?
C18A C17A Fe1 . . 71.7(8) ?
C18A C17A H17A . . 125.9 ?
Fe1 C18A H18A . . 128.2 ?
C17A C18A Fe1 . . 67.9(9) ?
C17A C18A H18A . . 125.9 ?
C19A C18A Fe1 . . 69.7(5) ?
C19A C18A C17A . . 108.3(8) ?
C19A C18A H18A . . 125.9 ?
Fe1 C19A H19A . . 126.9 ?
C18A C19A Fe1 . . 70.4(5) ?
C18A C19A H19A . . 126.0 ?
C18A C19A C20A . . 107.9(8) ?
C20A C19A Fe1 . . 68.2(5) ?
C20A C19A H19A . . 126.0 ?
Fe1 C20A H20A . . 126.1 ?
C16A C20A Fe1 . . 68.3(6) ?
C16A C20A C19A . . 106.9(8) ?
C16A C20A H20A . . 126.6 ?
C19A C20A Fe1 . . 70.7(5) ?
C19A C20A H20A . . 126.6 ?

loop_
_geom_bond_atom_site_label_1
_geom_bond_atom_site_label_2
_geom_bond_site_symmetry_2
_geom_bond_distance
_geom_bond_publ_flag
Fe1 C11 . 2.0518(18) ?
Fe1 C12 . 2.039(2) ?
Fe1 C15 . 2.0518(19) ?
Fe1 C14 . 2.047(2) ?
Fe1 C13 . 2.049(2) ?
Fe1 C18 . 2.057(18) ?
Fe1 C19 . 2.021(11) ?
Fe1 C20 . 2.022(8) ?
Fe1 C16A . 1.999(12) ?
Fe1 C17A . 2.019(19) ?
Fe1 C19A . 2.060(8) ?
Fe1 C20A . 2.028(10) ?
O2 C7 . 1.373(2) ?
O2 C6 . 1.378(2) ?
O1 C2 . 1.224(3) ?
O3 H3C . 0.836(10) ?
O3 H3D . 0.833(10) ?
N1 H1A . 0.864(10) ?
N1 H1B . 0.859(10) ?
N1 C7 . 1.345(3) ?
C1 C9 . 1.511(3) ?
C1 C6 . 1.341(3) ?
C1 C2 . 1.475(3) ?
C11 C9 . 1.526(3) ?
C11 C12 . 1.432(3) ?
C11 C15 . 1.421(3) ?
C8 C9 . 1.517(3) ?
C8 C7 . 1.354(3) ?
C8 C10 . 1.423(3) ?
N2 C10 . 1.141(3) ?
C9 H9 . 0.9800 ?
C6 C5 . 1.484(3) ?
C2 C3 . 1.503(3) ?
C12 H12 . 0.9300 ?
C12 C13 . 1.426(3) ?
C15 H15 . 0.9300 ?
C15 C14 . 1.416(3) ?
C5 H5A . 0.9700 ?
C5 H5B . 0.9700 ?
C5 C4 . 1.521(3) ?
C14 H14 . 0.9300 ?
C14 C13 . 1.402(3) ?
C13 H13 . 0.9300 ?
C3 H3A . 0.9700 ?
C3 H3B . 0.9700 ?
C3 C4 . 1.513(4) ?
C4 H4A . 0.9700 ?
C4 H4B . 0.9700 ?
C16 H16 . 0.9300 ?
C16 C17 . 1.419(8) ?
C16 C20 . 1.427(9) ?
C17 H17 . 0.9300 ?
C17 C18 . 1.411(10) ?
C18 H18 . 0.9300 ?
C18 C19 . 1.394(10) ?
C19 H19 . 0.9300 ?
C19 C20 . 1.445(9) ?
C20 H20 . 0.9300 ?
C16A H16A . 0.9300 ?
C16A C17A . 1.404(10) ?
C16A C20A . 1.421(10) ?
C17A H17A . 0.9300 ?
C17A C18A . 1.414(11) ?
C18A H18A . 0.9300 ?
C18A C19A . 1.411(8) ?
C19A H19A . 0.9300 ?
C19A C20A . 1.436(9) ?
C20A H20A . 0.9300 ?

loop_
_geom_hbond_atom_site_label_D
_geom_hbond_atom_site_label_H
_geom_hbond_atom_site_label_A
_geom_hbond_site_symmetry_A
_geom_hbond_distance_DH
_geom_hbond_distance_HA
_geom_hbond_distance_DA
_geom_hbond_angle_DHA
_geom_hbond_publ_flag
O3 H3C O1 . 0.836(10) 2.008(11) 2.842(2) 175(3) yes
O3 H3D N2 2_766 0.833(10) 2.28(2) 3.011(3) 147(3) yes
N1 H1A O3 1_556 0.864(10) 2.008(12) 2.859(3) 168(3) yes
N1 H1B Cg1 0.86(2) 2.86(2) 3.696(7) 164(3) 1_565 yes
N1 H1B Cg2 0.84(2) 2.86(2) 3.677(7) 165(3) 1_565 yes

loop_
_geom_torsion_atom_site_label_1
_geom_torsion_atom_site_label_2
_geom_torsion_atom_site_label_3
_geom_torsion_atom_site_label_4
_geom_torsion_site_symmetry_1
_geom_torsion_site_symmetry_2
_geom_torsion_site_symmetry_3
_geom_torsion_site_symmetry_4
_geom_torsion
_geom_torsion_publ_flag
Fe1 C11 C9 C1 . . . . 147.34(14) ?
Fe1 C11 C9 C8 . . . . -92.15(18) ?
Fe1 C11 C12 C13 . . . . 59.72(14) ?
Fe1 C11 C15 C14 . . . . -58.89(14) ?
Fe1 C12 C13 C14 . . . . 59.45(15) ?
Fe1 C15 C14 C13 . . . . -59.66(15) ?
Fe1 C14 C13 C12 . . . . -59.00(14) ?
Fe1 C16 C17 C18 . . . . -58.9(11) ?
Fe1 C16 C20 C19 . . . . 60.1(6) ?
Fe1 C17 C18 C19 . . . . -57.7(12) ?
Fe1 C18 C19 C20 . . . . -60.0(7) ?
Fe1 C19 C20 C16 . . . . -61.5(7) ?
Fe1 C16A C17A C18A . . . . -61.2(13) ?
Fe1 C16A C20A C19A . . . . 60.4(7) ?
Fe1 C17A C18A C19A . . . . -58.0(8) ?
Fe1 C18A C19A C20A . . . . -58.1(7) ?
Fe1 C19A C20A C16A . . . . -58.9(8) ?
O2 C6 C5 C4 . . . . -163.64(19) ?
O1 C2 C3 C4 . . . . 150.8(2) ?
C1 C6 C5 C4 . . . . 15.6(3) ?
C1 C2 C3 C4 . . . . -31.0(3) ?
C11 C12 C13 Fe1 . . . . -59.74(13) ?
C11 C12 C13 C14 . . . . -0.3(2) ?
C11 C15 C14 Fe1 . . . . 58.97(14) ?
C11 C15 C14 C13 . . . . -0.7(2) ?
C9 C1 C6 O2 . . . . 4.7(3) ?
C9 C1 C6 C5 . . . . -174.49(19) ?
C9 C1 C2 O1 . . . . 0.7(3) ?
C9 C1 C2 C3 . . . . -177.52(18) ?
C9 C11 C12 Fe1 . . . . 122.77(17) ?
C9 C11 C12 C13 . . . . -177.51(17) ?
C9 C11 C15 Fe1 . . . . -123.27(18) ?
C9 C11 C15 C14 . . . . 177.84(17) ?
C9 C8 C7 O2 . . . . -9.9(3) ?
C9 C8 C7 N1 . . . . 170.5(2) ?
C7 O2 C6 C1 . . . . 17.1(3) ?
C7 O2 C6 C5 . . . . -163.63(18) ?
C7 C8 C9 C1 . . . . 27.8(2) ?
C7 C8 C9 C11 . . . . -94.4(2) ?
C6 O2 C7 N1 . . . . 165.39(18) ?
C6 O2 C7 C8 . . . . -14.3(3) ?
C6 C1 C9 C11 . . . . 97.8(2) ?
C6 C1 C9 C8 . . . . -25.2(2) ?
C6 C1 C2 O1 . . . . 177.79(19) ?
C6 C1 C2 C3 . . . . -0.4(3) ?
C6 C5 C4 C3 . . . . -46.1(3) ?
C10 C8 C9 C1 . . . . -158.07(17) ?
C10 C8 C9 C11 . . . . 79.8(2) ?
C10 C8 C7 O2 . . . . 175.93(18) ?
C10 C8 C7 N1 . . . . -3.7(3) ?
C2 C1 C9 C11 . . . . -85.2(2) ?
C2 C1 C9 C8 . . . . 151.80(16) ?
C2 C1 C6 O2 . . . . -172.39(17) ?
C2 C1 C6 C5 . . . . 8.5(3) ?
C2 C3 C4 C5 . . . . 54.5(3) ?
C12 C11 C9 C1 . . . . 56.8(2) ?
C12 C11 C9 C8 . . . . 177.28(17) ?
C12 C11 C15 Fe1 . . . . 59.38(13) ?
C12 C11 C15 C14 . . . . 0.5(2) ?
C15 C11 C9 C1 . . . . -120.1(2) ?
C15 C11 C9 C8 . . . . 0.4(3) ?
C15 C11 C12 Fe1 . . . . -59.84(13) ?
C15 C11 C12 C13 . . . . -0.1(2) ?
C15 C14 C13 Fe1 . . . . 59.60(15) ?
C15 C14 C13 C12 . . . . 0.6(2) ?
C16 C17 C18 Fe1 . . . . 59.1(8) ?
C16 C17 C18 C19 . . . . 1.4(18) ?
C17 C16 C20 Fe1 . . . . -59.2(8) ?
C17 C16 C20 C19 . . . . 0.9(11) ?
C17 C18 C19 Fe1 . . . . 59.2(12) ?
C17 C18 C19 C20 . . . . -0.8(17) ?
C18 C19 C20 Fe1 . . . . 61.4(10) ?
C18 C19 C20 C16 . . . . -0.1(13) ?
C20 C16 C17 Fe1 . . . . 57.5(7) ?
C20 C16 C17 C18 . . . . -1.4(14) ?
C16A C17A C18A Fe1 . . . . 59.4(12) ?
C16A C17A C18A C19A . . . . 1.3(18) ?
C17A C16A C20A Fe1 . . . . -60.1(12) ?
C17A C16A C20A C19A . . . . 0.3(15) ?
C17A C18A C19A Fe1 . . . . 56.9(11) ?
C17A C18A C19A C20A . . . . -1.1(14) ?
C18A C19A C20A Fe1 . . . . 59.4(7) ?
C18A C19A C20A C16A . . . . 0.5(11) ?
C20A C16A C17A Fe1 . . . . 60.2(9) ?
C20A C16A C17A C18A . . . . -1.0(19) ?
